data_2105952
loop_
_publ_author_name
'Merkens, Carina'
'Truong, Khai-Nghi'
'Englert, Ulli'

_publ_section_title
;
 3-(4-Pyridyl)-acetylacetone -- a fully featured substituted pyridine and
 a flexible linker for complex materials
;
_journal_coeditor_code BM5063
_journal_issue 4
_journal_name_full 'Acta Crystallographica Section B'
_journal_page_first 705
_journal_page_last 713
_journal_paper_doi 10.1107/S2052520614006210
_journal_volume 70
_journal_year 2014
_chemical_formula_sum 'C64.09 H68.18 Cd3 Cl8.18 Fe2 I6 N6 O12'
_chemical_formula_weight 2614.57
_chemical_name_common 6_without_squeeze
_space_group_crystal_system monoclinic
_space_group_IT_number 15
_space_group_name_Hall '-C 2yc'
_space_group_name_H-M_alt 'C 1 2/c 1'
_symmetry_space_group_name_Hall '-C 2yc'
_symmetry_space_group_name_H-M 'C 1 2/c 1'
_atom_sites_solution_hydrogens geom
_atom_sites_solution_primary heavy
_audit_creation_method SHELXL-2013
_cell_angle_alpha 90
_cell_angle_beta 125.118(8)
_cell_angle_gamma 90
_cell_formula_units_Z 4
_cell_length_a 32.186(3)
_cell_length_b 13.7863(15)
_cell_length_c 27.721(2)
_cell_measurement_reflns_used 3756
_cell_measurement_temperature 100(2)
_cell_measurement_theta_max 19.73
_cell_measurement_theta_min 2.44
_cell_volume 10061.4(19)
_computing_cell_refinement 'Bruker SAINT 2009'
_computing_data_collection 'Bruker SAMRT'
_computing_data_reduction 'Bruker SAINT 2009'
_computing_structure_refinement 'SHELXL-2013 (Sheldrick, 2013)'
_computing_structure_solution SHELXS-97
_diffrn_ambient_temperature 100(2)
_diffrn_measured_fraction_theta_full 0.678
_diffrn_measured_fraction_theta_max 0.998
_diffrn_measurement_device_type 'CCD area detector'
_diffrn_measurement_method 'omega scans'
_diffrn_radiation_type MoK\a
_diffrn_radiation_wavelength 0.71073
_diffrn_reflns_av_R_equivalents 0.0900
_diffrn_reflns_limit_h_max 33
_diffrn_reflns_limit_h_min -33
_diffrn_reflns_limit_k_max 14
_diffrn_reflns_limit_k_min -14
_diffrn_reflns_limit_l_max 29
_diffrn_reflns_limit_l_min -29
_diffrn_reflns_number 41442
_diffrn_reflns_theta_full 25.242
_diffrn_reflns_theta_max 21.999
_diffrn_reflns_theta_min 1.796
_exptl_absorpt_coefficient_mu 3.011
_exptl_absorpt_correction_T_max 0.7447
_exptl_absorpt_correction_T_min 0.5868
_exptl_absorpt_correction_type multi-scan
_exptl_absorpt_process_details SADABS
_exptl_crystal_colour red
_exptl_crystal_density_diffrn 1.726
_exptl_crystal_description block
_exptl_crystal_F_000 4975
_exptl_crystal_size_max 0.150
_exptl_crystal_size_mid 0.080
_exptl_crystal_size_min 0.070
_refine_diff_density_max 2.434
_refine_diff_density_min -1.561
_refine_ls_extinction_method none
_refine_ls_goodness_of_fit_ref 0.996
_refine_ls_hydrogen_treatment constr
_refine_ls_matrix_type full
_refine_ls_number_parameters 259
_refine_ls_number_reflns 6166
_refine_ls_number_restraints 2
_refine_ls_restrained_S_all 0.996
_refine_ls_R_factor_all 0.1099
_refine_ls_R_factor_gt 0.0727
_refine_ls_shift/su_max 0.000
_refine_ls_shift/su_mean 0.000
_refine_ls_structure_factor_coef Fsqd
_refine_ls_weighting_details
;
 w=1/[\s^2^(Fo^2^)+(0.0904P)^2^]
 where P=(Fo^2^+2Fc^2^)/3
;
_refine_ls_weighting_scheme calc
_refine_ls_wR_factor_gt 0.1953
_refine_ls_wR_factor_ref 0.2097
_reflns_number_gt 3835
_reflns_number_total 6166
_reflns_threshold_expression 'I > 2\s(I)'
_cod_data_source_file bm5063sup1.cif
_cod_data_source_block 6_without_squeeze
_cod_original_cell_volume 10061.4(18)
_cod_database_code 2105952
_cod_database_fobs_code 2105952
_shelx_space_group_comment
;
The symmetry employed for this shelxl refinement is uniquely defined
by the following loop, which should always be used as a source of
symmetry information in preference to the above space-group names.
They are only intended as comments.
;
_shelx_estimated_absorpt_t_min 0.661
_shelx_estimated_absorpt_t_max 0.817
_shelxl_version_number 20.13

loop_
_space_group_symop_operation_xyz
'x, y, z'
'-x, y, -z+1/2'
'x+1/2, y+1/2, z'
'-x+1/2, y+1/2, -z+1/2'
'-x, -y, -z'
'x, -y, z-1/2'
'-x+1/2, -y+1/2, -z'
'x+1/2, -y+1/2, z-1/2'

loop_
_atom_site_type_symbol
_atom_site_label
_atom_site_fract_x
_atom_site_fract_y
_atom_site_fract_z
_atom_site_U_iso_or_equiv
_atom_site_adp_type
_atom_site_calc_flag
_atom_site_occupancy
I I1 0.81334(6) 0.16302(10) 0.18587(7) 0.0639(5) Uani d 1
I I2 0.89629(6) 0.36744(11) 0.11910(6) 0.0539(5) Uani d 1
I I3 0.41197(5) 0.19408(9) 0.16984(6) 0.0444(4) Uani d 1
Cd Cd1 0.85707(5) 0.32468(10) 0.18031(6) 0.0345(4) Uani d 1
Cd Cd2 0.5000 0.28294(12) 0.2500 0.0321(5) Uani d 1
Fe Fe1 0.56591(9) 0.74831(16) 0.02682(11) 0.0268(6) Uani d 1
O O1 0.6074(4) 0.7195(8) -0.0037(5) 0.032(3) Uiso d 1
O O2 0.6321(4) 0.7596(8) 0.1049(5) 0.036(3) Uiso d 1
O O3 0.5632(4) 0.6035(7) 0.0321(4) 0.025(3) Uiso d 1
O O4 0.5302(4) 0.7513(8) 0.0652(5) 0.033(3) Uiso d 1
O O5 0.5018(4) 0.7475(8) -0.0540(5) 0.029(3) Uiso d 1
O O6 0.5645(4) 0.8915(7) 0.0188(4) 0.023(3) Uiso d 1
N N1 0.7967(5) 0.4412(10) 0.1540(6) 0.034(4) Uiso d 1
N N2 0.5132(5) 0.3896(9) 0.1977(6) 0.026(3) Uiso d 1
N N3 0.4110(5) 1.1025(10) -0.2312(6) 0.028(3) Uiso d 1
C C1 0.6581(7) 0.6182(14) -0.0159(8) 0.049(5) Uiso d 1
H H1A 0.6444 0.5521 -0.0240 0.073 Uiso calc 1
H H1B 0.6949 0.6156 0.0039 0.073 Uiso calc 1
H H1C 0.6424 0.6539 -0.0531 0.073 Uiso calc 1
C C2 0.6468(6) 0.6684(12) 0.0228(7) 0.031(4) Uiso d 1
C C3 0.6781(6) 0.6529(12) 0.0834(7) 0.031(5) Uiso d 1
C C4 0.6700(7) 0.7026(14) 0.1208(9) 0.047(5) Uiso d 1
C C5 0.7091(9) 0.7046(18) 0.1865(10) 0.089(8) Uiso d 1
H H5A 0.7145 0.7717 0.2005 0.134 Uiso calc 1
H H5B 0.7411 0.6777 0.1958 0.134 Uiso calc 1
H H5C 0.6971 0.6658 0.2058 0.134 Uiso calc 1
C C6 0.7209(6) 0.5833(12) 0.1096(7) 0.031(4) Uiso d 1
C C7 0.7651(7) 0.5989(15) 0.1165(8) 0.048(5) Uiso d 1
H H7 0.7704 0.6611 0.1061 0.058 Uiso calc 1
C C8 0.8036(8) 0.5310(15) 0.1376(8) 0.054(6) Uiso d 1
H H8 0.8338 0.5459 0.1407 0.065 Uiso calc 1
C C9 0.7539(7) 0.4282(14) 0.1484(8) 0.043(5) Uiso d 1
H H9 0.7493 0.3673 0.1607 0.052 Uiso calc 1
C C10 0.7158(7) 0.4925(13) 0.1269(8) 0.041(5) Uiso d 1
H H10 0.6856 0.4759 0.1237 0.050 Uiso calc 1
C C11 0.5703(6) 0.4461(11) 0.0698(7) 0.029(4) Uiso d 1
H H11A 0.5404 0.4054 0.0556 0.044 Uiso calc 1
H H11B 0.5965 0.4306 0.1113 0.044 Uiso calc 1
H H11C 0.5835 0.4336 0.0462 0.044 Uiso calc 1
C C12 0.5558(6) 0.5513(11) 0.0646(7) 0.020(4) Uiso d 1
C C13 0.5379(6) 0.5882(11) 0.0963(7) 0.024(4) Uiso d 1
C C14 0.5240(6) 0.6845(12) 0.0941(7) 0.030(4) Uiso d 1
C C15 0.5007(7) 0.7204(13) 0.1244(8) 0.042(5) Uiso d 1
H H15A 0.4890 0.7874 0.1122 0.063 Uiso calc 1
H H15B 0.5260 0.7182 0.1672 0.063 Uiso calc 1
H H15C 0.4717 0.6792 0.1136 0.063 Uiso calc 1
C C16 0.5294(6) 0.5184(11) 0.1316(7) 0.024(4) Uiso d 1
C C17 0.4873(6) 0.4616(11) 0.1058(7) 0.028(4) Uiso d 1
H H17 0.4620 0.4657 0.0646 0.034 Uiso calc 1
C C18 0.4814(7) 0.3961(13) 0.1409(8) 0.039(5) Uiso d 1
H H18 0.4526 0.3547 0.1217 0.047 Uiso calc 1
C C19 0.5527(7) 0.4429(13) 0.2220(8) 0.039(5) Uiso d 1
H H19 0.5769 0.4368 0.2634 0.047 Uiso calc 1
C C20 0.5631(7) 0.5105(13) 0.1919(8) 0.040(5) Uiso d 1
H H20 0.5927 0.5498 0.2129 0.049 Uiso calc 1
C C21 0.4335(6) 0.7867(13) -0.1503(7) 0.037(5) Uiso d 1
H H21A 0.4267 0.7177 -0.1491 0.056 Uiso calc 1
H H21B 0.4385 0.7977 -0.1814 0.056 Uiso calc 1
H H21C 0.4045 0.8252 -0.1583 0.056 Uiso calc 1
C C22 0.4795(6) 0.8157(12) -0.0930(7) 0.030(4) Uiso d 1
C C23 0.4955(6) 0.9135(11) -0.0823(7) 0.023(4) Uiso d 1
C C24 0.5368(6) 0.9465(12) -0.0265(7) 0.024(4) Uiso d 1
C C25 0.5536(6) 1.0512(12) -0.0163(7) 0.034(5) Uiso d 1
H H25A 0.5794 1.0619 0.0259 0.051 Uiso calc 1
H H25B 0.5243 1.0934 -0.0297 0.051 Uiso calc 1
H H25C 0.5680 1.0663 -0.0383 0.051 Uiso calc 1
C C26 0.4669(6) 0.9835(12) -0.1326(7) 0.028(4) Uiso d 1
C C27 0.4295(6) 1.0413(12) -0.1392(7) 0.035(5) Uiso d 1
H H27 0.4215 1.0394 -0.1111 0.042 Uiso calc 1
C C28 0.4032(6) 1.1028(13) -0.1875(7) 0.035(5) Uiso d 1
H H28 0.3791 1.1466 -0.1903 0.042 Uiso calc 1
C C29 0.4486(6) 1.0483(12) -0.2241(7) 0.033(5) Uiso d 1
H H29 0.4557 1.0509 -0.2529 0.039 Uiso calc 1
C C30 0.4776(7) 0.9877(13) -0.1751(7) 0.037(5) Uiso d 1
H H30 0.5043 0.9498 -0.1706 0.044 Uiso calc 1
Cl Cl1 0.6933(4) 0.0074(8) 0.0561(5) 0.121(4) Uani d 0.7735
Cl Cl2 0.7182(3) -0.1508(6) 0.0107(4) 0.079(3) Uani d 0.7735
C C31 0.6732(9) -0.0769(18) 0.0081(11) 0.052(7) Uiso d 0.7735
H H31A 0.6525 -0.0467 -0.0314 0.063 Uiso calc 0.7735
H H31B 0.6503 -0.1189 0.0119 0.063 Uiso calc 0.7735
Cl Cl3 0.7167(3) 0.3657(7) 0.0003(4) 0.095(3) Uiso d 0.7703
Cl Cl4 0.6458(4) 0.2956(7) 0.0264(5) 0.108(3) Uiso d 0.7703
C C32 0.6951(11) 0.267(2) 0.0186(14) 0.082(10) Uiso d 0.7703
H H32A 0.7239 0.2393 0.0562 0.098 Uiso calc 0.7703
H H32B 0.6828 0.2170 -0.0123 0.098 Uiso calc 0.7703
Cl Cl5 0.6784(9) 0.3268(18) 0.3045(11) 0.192(10) Uiso d 0.5
Cl Cl6 0.7025(8) 0.4047(17) 0.2388(9) 0.167(8) Uiso d 0.5
C C33 0.7266(15) 0.402(3) 0.3124(13) 0.093(18) Uiso d 0.5
H H33A 0.7275 0.4671 0.3282 0.112 Uiso calc 0.5
H H33B 0.7607 0.3718 0.3367 0.112 Uiso calc 0.5

loop_
_atom_site_aniso_label
_atom_site_aniso_U_11
_atom_site_aniso_U_22
_atom_site_aniso_U_33
_atom_site_aniso_U_12
_atom_site_aniso_U_13
_atom_site_aniso_U_23
I1 0.0698(11) 0.0301(9) 0.0734(11) -0.0023(7) 0.0305(9) 0.0104(7)
I2 0.0699(10) 0.0582(10) 0.0526(9) -0.0088(8) 0.0463(9) -0.0160(7)
I3 0.0646(10) 0.0281(8) 0.0471(8) -0.0122(7) 0.0360(8) -0.0024(6)
Cd1 0.0419(9) 0.0294(8) 0.0305(8) 0.0010(7) 0.0198(7) -0.0039(6)
Cd2 0.0606(14) 0.0170(10) 0.0349(12) 0.000 0.0368(11) 0.000
Fe1 0.0441(16) 0.0114(13) 0.0329(15) 0.0044(12) 0.0267(14) 0.0054(11)
Cl1 0.101(8) 0.111(9) 0.114(8) 0.010(6) 0.040(7) -0.039(7)
Cl2 0.090(6) 0.073(6) 0.108(7) -0.002(5) 0.076(6) 0.009(5)

loop_
_atom_type_symbol
_atom_type_description
_atom_type_scat_dispersion_real
_atom_type_scat_dispersion_imag
_atom_type_scat_source
C C 0.0033 0.0016 'International Tables Vol C Tables 4.2.6.8 and 6.1.1.4'
H H 0.0000 0.0000 'International Tables Vol C Tables 4.2.6.8 and 6.1.1.4'
Cd Cd -0.8075 1.2024 'International Tables Vol C Tables 4.2.6.8 and 6.1.1.4'
Cl Cl 0.1484 0.1585 'International Tables Vol C Tables 4.2.6.8 and 6.1.1.4'
Fe Fe 0.3463 0.8444 'International Tables Vol C Tables 4.2.6.8 and 6.1.1.4'
I I -0.4742 1.8119 'International Tables Vol C Tables 4.2.6.8 and 6.1.1.4'
N N 0.0061 0.0033 'International Tables Vol C Tables 4.2.6.8 and 6.1.1.4'
O O 0.0106 0.0060 'International Tables Vol C Tables 4.2.6.8 and 6.1.1.4'

loop_
_geom_angle_atom_site_label_1
_geom_angle_atom_site_label_2
_geom_angle_atom_site_label_3
_geom_angle_site_symmetry_1
_geom_angle_site_symmetry_3
_geom_angle
N3 Cd1 N1 8_566 . 90.9(5)
N3 Cd1 I1 8_566 . 113.9(3)
N1 Cd1 I1 . . 102.9(4)
N3 Cd1 I2 8_566 . 103.9(3)
N1 Cd1 I2 . . 105.3(4)
I1 Cd1 I2 . . 131.84(7)
N2 Cd2 N2 2_655 . 99.3(7)
N2 Cd2 I3 2_655 . 109.1(3)
N2 Cd2 I3 . . 105.2(3)
N2 Cd2 I3 2_655 2_655 105.2(3)
N2 Cd2 I3 . 2_655 109.1(3)
I3 Cd2 I3 . 2_655 125.76(9)
O4 Fe1 O6 . . 93.2(4)
O4 Fe1 O2 . . 90.1(5)
O6 Fe1 O2 . . 89.1(4)
O4 Fe1 O1 . . 168.3(5)
O6 Fe1 O1 . . 97.4(4)
O2 Fe1 O1 . . 85.3(5)
O4 Fe1 O5 . . 93.3(4)
O6 Fe1 O5 . . 86.4(4)
O2 Fe1 O5 . . 174.5(5)
O1 Fe1 O5 . . 92.1(4)
O4 Fe1 O3 . . 85.3(4)
O6 Fe1 O3 . . 176.8(4)
O2 Fe1 O3 . . 93.6(4)
O1 Fe1 O3 . . 84.3(4)
O5 Fe1 O3 . . 90.9(4)
C2 O1 Fe1 . . 124.3(11)
C4 O2 Fe1 . . 122.1(12)
C12 O3 Fe1 . . 130.2(10)
C14 O4 Fe1 . . 131.2(11)
C22 O5 Fe1 . . 130.8(11)
C24 O6 Fe1 . . 130.8(10)
C9 N1 C8 . . 116.2(16)
C9 N1 Cd1 . . 125.8(13)
C8 N1 Cd1 . . 117.8(12)
C19 N2 C18 . . 116.8(16)
C19 N2 Cd2 . . 122.1(12)
C18 N2 Cd2 . . 121.0(12)
C29 N3 C28 . . 118.7(15)
C29 N3 Cd1 . 8_465 118.1(11)
C28 N3 Cd1 . 8_465 122.7(11)
C2 C1 H1A . . 109.5
C2 C1 H1B . . 109.5
H1A C1 H1B . . 109.5
C2 C1 H1C . . 109.5
H1A C1 H1C . . 109.5
H1B C1 H1C . . 109.5
O1 C2 C3 . . 125.4(16)
O1 C2 C1 . . 115.0(15)
C3 C2 C1 . . 119.5(16)
C4 C3 C2 . . 120.7(16)
C4 C3 C6 . . 118.4(16)
C2 C3 C6 . . 120.9(16)
O2 C4 C3 . . 126.3(18)
O2 C4 C5 . . 111.5(18)
C3 C4 C5 . . 121.9(18)
C4 C5 H5A . . 109.5
C4 C5 H5B . . 109.5
H5A C5 H5B . . 109.5
C4 C5 H5C . . 109.5
H5A C5 H5C . . 109.5
H5B C5 H5C . . 109.5
C7 C6 C10 . . 115.2(17)
C7 C6 C3 . . 125.3(17)
C10 C6 C3 . . 119.4(16)
C6 C7 C8 . . 125(2)
C6 C7 H7 . . 117.6
C8 C7 H7 . . 117.6
N1 C8 C7 . . 118.1(19)
N1 C8 H8 . . 120.9
C7 C8 H8 . . 120.9
N1 C9 C10 . . 126.4(19)
N1 C9 H9 . . 116.8
C10 C9 H9 . . 116.8
C9 C10 C6 . . 119.3(18)
C9 C10 H10 . . 120.4
C6 C10 H10 . . 120.4
C12 C11 H11A . . 109.5
C12 C11 H11B . . 109.5
H11A C11 H11B . . 109.5
C12 C11 H11C . . 109.5
H11A C11 H11C . . 109.5
H11B C11 H11C . . 109.5
O3 C12 C13 . . 123.3(14)
O3 C12 C11 . . 116.1(13)
C13 C12 C11 . . 120.5(14)
C14 C13 C12 . . 124.0(15)
C14 C13 C16 . . 117.7(14)
C12 C13 C16 . . 118.2(14)
O4 C14 C13 . . 122.8(15)
O4 C14 C15 . . 114.4(15)
C13 C14 C15 . . 122.9(15)
C14 C15 H15A . . 109.5
C14 C15 H15B . . 109.5
H15A C15 H15B . . 109.5
C14 C15 H15C . . 109.5
H15A C15 H15C . . 109.5
H15B C15 H15C . . 109.5
C17 C16 C20 . . 116.3(16)
C17 C16 C13 . . 121.6(14)
C20 C16 C13 . . 122.0(15)
C16 C17 C18 . . 119.5(16)
C16 C17 H17 . . 120.3
C18 C17 H17 . . 120.3
N2 C18 C17 . . 123.7(17)
N2 C18 H18 . . 118.1
C17 C18 H18 . . 118.1
N2 C19 C20 . . 124.8(18)
N2 C19 H19 . . 117.6
C20 C19 H19 . . 117.6
C16 C20 C19 . . 118.7(17)
C16 C20 H20 . . 120.6
C19 C20 H20 . . 120.6
C22 C21 H21A . . 109.5
C22 C21 H21B . . 109.5
H21A C21 H21B . . 109.5
C22 C21 H21C . . 109.5
H21A C21 H21C . . 109.5
H21B C21 H21C . . 109.5
O5 C22 C23 . . 124.0(15)
O5 C22 C21 . . 115.7(15)
C23 C22 C21 . . 120.3(15)
C22 C23 C24 . . 122.4(15)
C22 C23 C26 . . 117.7(14)
C24 C23 C26 . . 119.9(14)
O6 C24 C23 . . 124.4(15)
O6 C24 C25 . . 114.0(14)
C23 C24 C25 . . 121.5(14)
C24 C25 H25A . . 109.5
C24 C25 H25B . . 109.5
H25A C25 H25B . . 109.5
C24 C25 H25C . . 109.5
H25A C25 H25C . . 109.5
H25B C25 H25C . . 109.5
C27 C26 C30 . . 119.1(16)
C27 C26 C23 . . 121.5(15)
C30 C26 C23 . . 119.4(15)
C26 C27 C28 . . 119.1(17)
C26 C27 H27 . . 120.4
C28 C27 H27 . . 120.4
N3 C28 C27 . . 122.1(17)
N3 C28 H28 . . 118.9
C27 C28 H28 . . 118.9
N3 C29 C30 . . 121.3(16)
N3 C29 H29 . . 119.3
C30 C29 H29 . . 119.3
C29 C30 C26 . . 119.3(17)
C29 C30 H30 . . 120.4
C26 C30 H30 . . 120.4
Cl1 C31 Cl2 . . 117.6(16)
Cl1 C31 H31A . . 107.9
Cl2 C31 H31A . . 107.9
Cl1 C31 H31B . . 107.9
Cl2 C31 H31B . . 107.9
H31A C31 H31B . . 107.2
Cl3 C32 Cl4 . . 113.9(18)
Cl3 C32 H32A . . 108.8
Cl4 C32 H32A . . 108.8
Cl3 C32 H32B . . 108.8
Cl4 C32 H32B . . 108.8
H32A C32 H32B . . 107.7
Cl6 C33 Cl5 . . 95.8(18)
Cl6 C33 H33A . . 112.6
Cl5 C33 H33A . . 112.6
Cl6 C33 H33B . . 112.6
Cl5 C33 H33B . . 112.6
H33A C33 H33B . . 110.1

loop_
_geom_bond_atom_site_label_1
_geom_bond_atom_site_label_2
_geom_bond_site_symmetry_2
_geom_bond_distance
I1 Cd1 . 2.687(2)
I2 Cd1 . 2.6989(19)
I3 Cd2 . 2.6874(15)
Cd1 N3 8_566 2.267(13)
Cd1 N1 . 2.293(14)
Cd2 N2 2_655 2.269(13)
Cd2 N2 . 2.269(13)
Cd2 I3 2_655 2.6874(15)
Fe1 O4 . 1.966(11)
Fe1 O6 . 1.984(10)
Fe1 O2 . 1.986(11)
Fe1 O1 . 1.987(11)
Fe1 O5 . 1.989(10)
Fe1 O3 . 2.007(10)
O1 C2 . 1.255(18)
O2 C4 . 1.30(2)
O3 C12 . 1.277(17)
O4 C14 . 1.307(18)
O5 C22 . 1.295(18)
O6 C24 . 1.288(17)
N1 C9 . 1.31(2)
N1 C8 . 1.38(2)
N2 C19 . 1.28(2)
N2 C18 . 1.30(2)
N3 C29 . 1.336(19)
N3 C28 . 1.371(19)
N3 Cd1 8_465 2.267(13)
C1 C2 . 1.49(2)
C1 H1A . 0.9800
C1 H1B . 0.9800
C1 H1C . 0.9800
C2 C3 . 1.39(2)
C3 C4 . 1.39(2)
C3 C6 . 1.48(2)
C4 C5 . 1.50(3)
C5 H5A . 0.9800
C5 H5B . 0.9800
C5 H5C . 0.9800
C6 C7 . 1.34(2)
C6 C10 . 1.38(2)
C7 C8 . 1.39(2)
C7 H7 . 0.9500
C8 H8 . 0.9500
C9 C10 . 1.34(2)
C9 H9 . 0.9500
C10 H10 . 0.9500
C11 C12 . 1.50(2)
C11 H11A . 0.9800
C11 H11B . 0.9800
C11 H11C . 0.9800
C12 C13 . 1.40(2)
C13 C14 . 1.39(2)
C13 C16 . 1.51(2)
C14 C15 . 1.50(2)
C15 H15A . 0.9800
C15 H15B . 0.9800
C15 H15C . 0.9800
C16 C17 . 1.36(2)
C16 C20 . 1.38(2)
C17 C18 . 1.42(2)
C17 H17 . 0.9500
C18 H18 . 0.9500
C19 C20 . 1.41(2)
C19 H19 . 0.9500
C20 H20 . 0.9500
C21 C22 . 1.47(2)
C21 H21A . 0.9800
C21 H21B . 0.9800
C21 H21C . 0.9800
C22 C23 . 1.41(2)
C23 C24 . 1.42(2)
C23 C26 . 1.50(2)
C24 C25 . 1.51(2)
C25 H25A . 0.9800
C25 H25B . 0.9800
C25 H25C . 0.9800
C26 C27 . 1.37(2)
C26 C30 . 1.41(2)
C27 C28 . 1.39(2)
C27 H27 . 0.9500
C28 H28 . 0.9500
C29 C30 . 1.40(2)
C29 H29 . 0.9500
C30 H30 . 0.9500
Cl1 C31 . 1.60(2)
Cl2 C31 . 1.74(2)
C31 H31A . 0.9900
C31 H31B . 0.9900
Cl3 C32 . 1.73(3)
Cl4 C32 . 1.76(3)
C32 H32A . 0.9900
C32 H32B . 0.9900
Cl5 C33 . 1.774(19)
Cl6 C33 . 1.717(19)
C33 H33A . 0.9900
C33 H33B . 0.9900
